data_7027214
loop_
_publ_author_name
'Dervisi, Athanasia'
'Edwards, Peter G.'
'Newman, Paul D.'
'Tooze, Robert P.'
'Coles, Simon J.'
'Hursthouse, Michael B.'

_publ_section_title
;
 Comments on the catalytic alkoxycarbonylation of alkynes
;
_journal_issue 7
_journal_name_full 'Journal of the Chemical Society, Dalton Transactions'
_journal_page_first 1113
_journal_paper_doi 10.1039/a809624d
_journal_year 1999
_chemical_formula_sum 'C42 H37 F3 N2 O2 P2 Pd'
_chemical_formula_weight 827.08
_chemical_name_systematic
; 
 ? 
;
_space_group_IT_number 14
_symmetry_space_group_name_Hall '-P 2yn'
_symmetry_space_group_name_H-M 'P 1 21/n 1'
_atom_sites_solution_hydrogens geom
_atom_sites_solution_primary direct
_atom_sites_solution_secondary difmap
_audit_creation_method SHELXL
_cell_angle_alpha 90.00
_cell_angle_beta 92.767(10)
_cell_angle_gamma 90.00
_cell_formula_units_Z 4
_cell_length_a 11.557(4)
_cell_length_b 20.895(2)
_cell_length_c 15.5579(7)
_cell_measurement_temperature 293(2)
_cell_volume 3752.6(14)
_computing_structure_refinement 'SHELXL-92 (Sheldrick, 1993)'
_computing_structure_solution 'SHELXS-86 (Sheldrick, 1990)'
_diffrn_ambient_temperature 293(2)
_diffrn_radiation_monochromator graphite
_diffrn_radiation_source 'fine-focus sealed tube'
_diffrn_radiation_type MoK\a
_diffrn_radiation_wavelength 0.71069
_diffrn_reflns_av_R_equivalents 0.0577
_diffrn_reflns_av_sigmaI/netI 0.1267
_diffrn_reflns_limit_h_max 12
_diffrn_reflns_limit_h_min -12
_diffrn_reflns_limit_k_max 23
_diffrn_reflns_limit_k_min -23
_diffrn_reflns_limit_l_max 18
_diffrn_reflns_limit_l_min -17
_diffrn_reflns_number 13837
_diffrn_reflns_theta_max 25.03
_diffrn_reflns_theta_min 1.95
_exptl_absorpt_coefficient_mu 0.634
_exptl_crystal_density_diffrn 1.464
_exptl_crystal_F_000 1688
_refine_diff_density_max 0.609
_refine_diff_density_min -0.300
_refine_diff_density_rms 0.059
_refine_ls_extinction_method none
_refine_ls_goodness_of_fit_all 0.834
_refine_ls_goodness_of_fit_obs 0.979
_refine_ls_matrix_type full
_refine_ls_number_parameters 500
_refine_ls_number_reflns 5355
_refine_ls_number_restraints 18
_refine_ls_restrained_S_all 0.833
_refine_ls_restrained_S_obs 0.977
_refine_ls_R_factor_all 0.0533
_refine_ls_R_factor_obs 0.0339
_refine_ls_shift/esd_max 0.000
_refine_ls_shift/esd_mean 0.000
_refine_ls_structure_factor_coef Fsqd
_refine_ls_weighting_details 'w=1/[\s^2^(Fo^2^)+(0.0181P)^2^+0.0000P] where P=(Fo^2^+2Fc^2^)/3'
_refine_ls_weighting_scheme calc
_refine_ls_wR_factor_all 0.0651
_refine_ls_wR_factor_obs 0.0630
_reflns_number_observed 3800
_reflns_number_total 5355
_reflns_observed_criterion >2sigma(I)
_cod_data_source_file 809624dsup1.cif
_cod_data_source_block struct8
_cod_depositor_comments
;
The following automatic conversions were performed:

'_refine_ls_weighting_scheme' value 'calc
w=1/[\s^2^(Fo^2^)+(0.0181P)^2^+0.0000P] where P=(Fo^2^+2Fc^2^)/3' was
changed to 'calc'. New tag '_refine_ls_weighting_details' was
created. The value of the new tag was set to
'w=1/[\s^2^(Fo^2^)+(0.0181P)^2^+0.0000P] where P=(Fo^2^+2Fc^2^)/3'.

Automatic conversion script
Id: cif_fix_values 3143 2015-03-26 13:38:13Z robertas 
;
_cod_original_cell_volume 3752.6(15)
_cod_database_code 7027214

loop_
_symmetry_equiv_pos_as_xyz
'x, y, z'
'-x+1/2, y+1/2, -z+1/2'
'-x, -y, -z'
'x-1/2, -y-1/2, z-1/2'

loop_
_atom_site_aniso_label
_atom_site_aniso_U_11
_atom_site_aniso_U_22
_atom_site_aniso_U_33
_atom_site_aniso_U_23
_atom_site_aniso_U_13
_atom_site_aniso_U_12
Pd1 0.0403(2) 0.0363(2) 0.03423(14) 0.0020(2) 0.00052(11) 0.0011(2)
P1 0.0363(6) 0.0360(7) 0.0360(5) 0.0047(5) 0.0017(4) -0.0006(5)
P2 0.0401(6) 0.0344(6) 0.0421(5) 0.0038(5) -0.0016(5) -0.0007(5)
F1 0.121(10) 0.103(9) 0.114(7) 0.021(6) -0.040(5) -0.032(6)
F1' 0.250(72) 0.084(15) 0.140(19) 0.014(13) 0.021(26) 0.037(24)
F2 0.078(7) 0.126(10) 0.220(16) 0.080(10) 0.013(7) 0.026(6)
F2' 0.226(32) 0.106(17) 0.155(18) 0.037(14) -0.138(20) -0.009(18)
F3 0.156(10) 0.187(8) 0.070(5) -0.001(4) 0.034(5) -0.055(7)
F3' 0.132(29) 0.210(28) 0.316(59) -0.063(33) 0.107(34) -0.071(20)
N1 0.063(3) 0.123(4) 0.065(2) -0.011(2) 0.003(2) -0.011(3)
N2 0.063(3) 0.080(3) 0.069(2) 0.000(2) 0.010(2) -0.004(2)
O1 0.066(3) 0.116(3) 0.127(3) 0.002(2) 0.007(2) -0.013(2)
O2 0.107(3) 0.098(3) 0.093(2) 0.011(2) -0.031(2) 0.011(2)
C1 0.039(2) 0.037(3) 0.039(2) 0.001(2) -0.004(2) 0.007(2)
C2 0.051(3) 0.080(4) 0.049(2) -0.015(3) 0.012(2) -0.012(2)
C3 0.070(4) 0.139(6) 0.064(3) -0.023(3) 0.017(3) 0.016(4)
C4 0.120(6) 0.091(5) 0.076(4) -0.030(4) -0.022(4) 0.042(4)
C5 0.120(6) 0.055(4) 0.131(5) -0.002(4) -0.041(4) -0.035(4)
C6 0.069(3) 0.054(3) 0.059(3) -0.008(2) 0.003(2) -0.027(3)
C7 0.036(2) 0.034(2) 0.037(2) -0.002(2) -0.003(2) -0.003(2)
C8 0.046(3) 0.056(3) 0.047(2) 0.008(2) 0.003(2) 0.004(2)
C9 0.076(4) 0.057(3) 0.056(3) 0.019(2) -0.008(3) 0.006(3)
C10 0.058(3) 0.046(3) 0.071(3) 0.004(2) -0.013(2) 0.012(2)
C11 0.042(3) 0.053(3) 0.063(3) -0.009(2) 0.002(2) 0.001(2)
C12 0.040(3) 0.049(3) 0.047(2) 0.004(2) -0.005(2) -0.001(2)
C13 0.036(2) 0.048(3) 0.038(2) 0.000(2) 0.001(2) -0.001(2)
C14 0.051(3) 0.048(3) 0.064(3) 0.000(2) -0.002(2) -0.004(2)
C15 0.036(3) 0.096(4) 0.072(3) -0.013(3) -0.006(2) -0.016(3)
C16 0.058(4) 0.101(5) 0.085(3) -0.015(4) -0.003(3) -0.039(3)
C17 0.084(4) 0.052(3) 0.089(3) -0.009(3) 0.002(3) -0.027(3)
C18 0.044(3) 0.030(2) 0.043(2) 0.002(2) 0.000(2) -0.001(2)
C19 0.049(3) 0.052(3) 0.056(2) 0.011(2) 0.002(2) 0.002(2)
C20 0.060(3) 0.068(4) 0.065(3) 0.017(3) -0.021(2) 0.008(2)
C21 0.095(4) 0.050(3) 0.048(2) 0.013(2) -0.009(3) -0.011(3)
C22 0.070(3) 0.047(3) 0.055(3) 0.001(2) 0.013(2) -0.007(2)
C23 0.049(3) 0.052(3) 0.048(2) 0.012(2) -0.001(2) 0.002(2)
C24 0.042(3) 0.037(3) 0.043(2) 0.007(2) -0.005(2) -0.002(2)
C25 0.060(3) 0.041(3) 0.101(3) 0.008(3) -0.031(2) -0.001(2)
C26 0.079(4) 0.044(3) 0.132(4) 0.004(3) -0.037(3) -0.013(3)
C27 0.067(4) 0.067(4) 0.103(3) 0.014(3) -0.028(3) -0.025(3)
C28 0.037(3) 0.078(4) 0.092(3) 0.023(3) -0.010(2) -0.001(3)
C29 0.043(3) 0.046(3) 0.071(3) 0.003(2) 0.002(2) -0.002(2)
C30 0.040(3) 0.049(3) 0.042(2) 0.000(2) -0.001(2) 0.003(2)
C31 0.060(3) 0.083(4) 0.072(3) -0.025(3) -0.006(3) 0.001(3)
C32 0.051(3) 0.092(4) 0.067(3) 0.006(3) 0.008(2) -0.001(3)
C33 0.057(4) 0.106(5) 0.071(3) 0.001(3) 0.017(3) 0.019(3)
C34 0.084(4) 0.105(5) 0.074(3) -0.042(3) 0.016(3) 0.021(3)
C35 0.069(3) 0.062(3) 0.029(2) 0.000(2) 0.011(2) 0.012(2)
C36 0.058(3) 0.049(3) 0.032(2) -0.007(2) -0.000(2) 0.004(2)
C37 0.058(3) 0.044(3) 0.051(2) -0.011(2) 0.004(2) 0.012(2)
C38 0.054(3) 0.076(4) 0.048(2) -0.014(3) -0.006(2) 0.002(3)
C39 0.065(4) 0.134(6) 0.160(5) 0.025(4) -0.040(4) 0.007(4)
C40 0.072(4) 0.086(4) 0.102(4) -0.035(3) -0.002(3) -0.021(3)
C41 0.064(4) 0.074(4) 0.068(3) 0.002(3) 0.014(3) 0.013(3)
C42 0.059(5) 0.125(7) 0.066(4) 0.008(4) -0.004(4) -0.004(4)

loop_
_atom_site_label
_atom_site_type_symbol
_atom_site_fract_x
_atom_site_fract_y
_atom_site_fract_z
_atom_site_U_iso_or_equiv
_atom_site_thermal_displace_type
_atom_site_occupancy
_atom_site_calc_flag
_atom_site_refinement_flags
_atom_site_disorder_group
Pd1 Pd 0.93529(2) 0.356423(14) 0.80744(2) 0.03699(10) Uani 1 d . .
P1 P 0.94522(8) 0.39912(5) 0.67041(5) 0.0361(3) Uani 1 d . .
P2 P 0.94723(8) 0.24622(5) 0.79267(5) 0.0390(3) Uani 1 d . .
F1 F 0.9583(16) 0.0287(8) 0.3688(8) 0.114(7) Uani 0.76(5) d P 1
F1' F 1.0410(99) 0.0108(13) 0.3564(20) 0.158(24) Uani 0.24(5) d PU 2
F2 F 1.1297(9) 0.0223(9) 0.4130(17) 0.141(8) Uani 0.68(3) d P 1
F2' F 1.1122(45) 0.0551(15) 0.4638(27) 0.167(16) Uani 0.32(3) d PU 2
F3 F 1.0018(12) 0.0820(5) 0.4779(4) 0.137(5) Uani 0.76(3) d P 1
F3' F 0.9354(37) 0.0667(16) 0.4207(50) 0.216(25) Uani 0.24(3) d PU 2
N1 N 1.1773(3) 0.4230(2) 0.7003(2) 0.0837(12) Uani 1 d . .
N2 N 1.1711(3) 0.2517(2) 0.7591(2) 0.0706(10) Uani 1 d . .
O1 O 1.1682(3) 0.1454(2) 0.3717(2) 0.1028(12) Uani 1 d . .
O2 O 1.0014(3) 0.1414(2) 0.2948(2) 0.1008(11) Uani 1 d . .
C1 C 0.9686(3) 0.3493(2) 0.5751(2) 0.0384(9) Uani 1 d . .
C2 C 1.0505(3) 0.3641(2) 0.5188(2) 0.0594(12) Uani 1 d . .
H2 H 1.0996(3) 0.3988(2) 0.5294(2) 0.071 Uiso 1 calc R .
C3 C 1.0606(5) 0.3278(3) 0.4463(3) 0.090(2) Uani 1 d . .
H3 H 1.1163(5) 0.3377(3) 0.4073(3) 0.109 Uiso 1 calc R .
C4 C 0.9883(6) 0.2771(3) 0.4319(3) 0.096(2) Uani 1 d . .
H4 H 0.9964(6) 0.2510(3) 0.3842(3) 0.116 Uiso 1 calc R .
C5 C 0.9047(6) 0.2650(2) 0.4874(4) 0.104(2) Uani 1 d . .
H5 H 0.8533(6) 0.2315(2) 0.4759(4) 0.124 Uiso 1 calc R .
C6 C 0.8937(4) 0.3015(2) 0.5614(3) 0.0608(12) Uani 1 d . .
H6 H 0.8364(4) 0.2929(2) 0.5997(3) 0.073 Uiso 1 calc R .
C7 C 0.8204(3) 0.4463(2) 0.6345(2) 0.0355(9) Uani 1 d . .
C8 C 0.8163(3) 0.4798(2) 0.5577(2) 0.0498(11) Uani 1 d . .
H8 H 0.8792(3) 0.4786(2) 0.5226(2) 0.060 Uiso 1 calc R .
C9 C 0.7197(4) 0.5147(2) 0.5334(3) 0.0634(12) Uani 1 d . .
H9 H 0.7188(4) 0.5374(2) 0.4819(3) 0.076 Uiso 1 calc R .
C10 C 0.6250(4) 0.5171(2) 0.5823(3) 0.0588(12) Uani 1 d . .
H10 H 0.5605(4) 0.5412(2) 0.5649(3) 0.071 Uiso 1 calc R .
C11 C 0.6271(3) 0.4831(2) 0.6579(2) 0.0525(11) Uani 1 d . .
H11 H 0.5630(3) 0.4839(2) 0.6919(2) 0.063 Uiso 1 calc R .
C12 C 0.7239(3) 0.4476(2) 0.6842(2) 0.0457(10) Uani 1 d . .
H12 H 0.7241(3) 0.4246(2) 0.7354(2) 0.055 Uiso 1 calc R .
C13 C 1.0690(3) 0.4529(2) 0.6762(2) 0.0405(9) Uani 1 d . .
C14 C 1.0627(4) 0.5181(2) 0.6664(2) 0.0546(11) Uani 1 d . .
H14 H 0.9921(4) 0.5373(2) 0.6509(2) 0.065 Uiso 1 calc R .
C15 C 1.2740(4) 0.4633(3) 0.7124(3) 0.0683(14) Uani 1 d . .
H15 H 1.3457(4) 0.4455(3) 0.7278(3) 0.082 Uiso 1 calc R .
C16 C 1.2654(4) 0.5281(3) 0.7021(3) 0.082(2) Uani 1 d . .
H16 H 1.3311(4) 0.5535(3) 0.7104(3) 0.098 Uiso 1 calc R .
C17 C 1.1615(5) 0.5558(2) 0.6796(3) 0.0752(14) Uani 1 d . .
H17 H 1.1566(5) 0.6000(2) 0.6730(3) 0.090 Uiso 1 calc R .
C18 C 0.9679(3) 0.2047(2) 0.8963(2) 0.0392(9) Uani 1 d . .
C19 C 1.0734(3) 0.1806(2) 0.9277(2) 0.0525(11) Uani 1 d . .
H19 H 1.1375(3) 0.1813(2) 0.8938(2) 0.063 Uiso 1 calc R .
C20 C 1.0821(4) 0.1553(2) 1.0105(3) 0.0652(13) Uani 1 d . .
H20 H 1.1529(4) 0.1393(2) 1.0319(3) 0.078 Uiso 1 calc R .
C21 C 0.9894(5) 0.1536(2) 1.0604(2) 0.0647(13) Uani 1 d . .
H21 H 0.9965(5) 0.1368(2) 1.1158(2) 0.078 Uiso 1 calc R .
C22 C 0.8852(4) 0.1768(2) 1.0287(2) 0.0571(12) Uani 1 d . .
H22 H 0.8210(4) 0.1753(2) 1.0624(2) 0.069 Uiso 1 calc R .
C23 C 0.8751(3) 0.2024(2) 0.9474(2) 0.0497(10) Uani 1 d . .
H23 H 0.8039(3) 0.2183(2) 0.9268(2) 0.060 Uiso 1 calc R .
C24 C 0.8190(3) 0.2057(2) 0.7474(2) 0.0407(9) Uani 1 d . .
C25 C 0.8141(4) 0.1406(2) 0.7417(3) 0.0682(13) Uani 1 d . .
H25 H 0.8793(4) 0.1164(2) 0.7572(3) 0.082 Uiso 1 calc R .
C26 C 0.7139(5) 0.1105(2) 0.7132(3) 0.086(2) Uani 1 d . .
H26 H 0.7121(5) 0.0661(2) 0.7090(3) 0.104 Uiso 1 calc R .
C27 C 0.6163(4) 0.1453(3) 0.6908(3) 0.0799(14) Uani 1 d . .
H27 H 0.5486(4) 0.1247(3) 0.6716(3) 0.096 Uiso 1 calc R .
C28 C 0.6194(4) 0.2098(2) 0.6969(3) 0.0697(13) Uani 1 d . .
H28 H 0.5534(4) 0.2335(2) 0.6818(3) 0.084 Uiso 1 calc R .
C29 C 0.7208(3) 0.2412(2) 0.7257(2) 0.0535(11) Uani 1 d . .
H29 H 0.7222(3) 0.2855(2) 0.7303(2) 0.064 Uiso 1 calc R .
C30 C 1.0712(3) 0.2220(2) 0.7315(2) 0.0438(10) Uani 1 d . .
C31 C 1.0695(4) 0.1812(2) 0.6637(3) 0.0717(13) Uani 1 d . .
H31 H 1.0006(4) 0.1616(2) 0.6449(3) 0.086 Uiso 1 calc R .
C32 C 1.2703(4) 0.2378(2) 0.7182(3) 0.0695(13) Uani 1 d . .
H32 H 1.3392(4) 0.2573(2) 0.7372(3) 0.083 Uiso 1 calc R .
C33 C 1.2714(4) 0.1966(3) 0.6512(3) 0.0775(15) Uani 1 d . .
H33 H 1.3404(4) 0.1875(3) 0.6253(3) 0.093 Uiso 1 calc R .
C34 C 1.1716(5) 0.1687(2) 0.6222(3) 0.087(2) Uani 1 d . .
H34 H 1.1708(5) 0.1414(2) 0.5750(3) 0.104 Uiso 1 calc R .
C35 C 0.9378(3) 0.3570(2) 0.9466(2) 0.0529(11) Uani 1 d . .
H35A H 0.8633(3) 0.3611(2) 0.9722(2) 0.063 Uiso 1 calc R .
H35B H 0.9885(3) 0.3261(2) 0.9758(2) 0.063 Uiso 1 calc R .
C36 C 0.9897(4) 0.4142(2) 0.9209(2) 0.0462(10) Uani 1 d . .
C37 C 0.9192(3) 0.4508(2) 0.8629(2) 0.0511(11) Uani 1 d . .
H37A H 0.9572(3) 0.4854(2) 0.8337(2) 0.061 Uiso 1 calc R .
H37B H 0.8432(3) 0.4623(2) 0.8818(2) 0.061 Uiso 1 calc R .
C38 C 1.1167(4) 0.4281(3) 0.9356(2) 0.0592(12) Uani 1 d . .
C39 C 1.1955(4) 0.3737(3) 0.9543(3) 0.121(2) Uani 1 d . .
H39A H 1.1913(26) 0.3443(10) 0.9069(11) 0.181 Uiso 1 calc R .
H39B H 1.1730(21) 0.3523(12) 1.0055(15) 0.181 Uiso 1 calc R .
H39C H 1.2734(6) 0.3892(3) 0.9627(25) 0.181 Uiso 1 calc R .
C40 C 1.1565(4) 0.4874(3) 0.9293(3) 0.087(2) Uani 1 d . .
H40A H 1.2355(4) 0.4954(3) 0.9366(3) 0.105 Uiso 1 calc R .
H40B H 1.1053(4) 0.5210(3) 0.9174(3) 0.105 Uiso 1 calc R .
C41 C 1.0721(5) 0.1237(2) 0.3487(3) 0.0682(14) Uani 1 d . .
C42 C 1.0417(6) 0.0647(4) 0.4019(4) 0.084(2) Uani 1 d . .

loop_
_atom_type_symbol
_atom_type_description
_atom_type_scat_dispersion_real
_atom_type_scat_dispersion_imag
_atom_type_scat_source
C C 0.0033 0.0016 'International Tables Vol C Tables 4.2.6.8 and 6.1.1.4'
H H 0.0000 0.0000 'International Tables Vol C Tables 4.2.6.8 and 6.1.1.4'
O O 0.0106 0.0060 'International Tables Vol C Tables 4.2.6.8 and 6.1.1.4'
N N 0.0061 0.0033 'International Tables Vol C Tables 4.2.6.8 and 6.1.1.4'
F F 0.0171 0.0103 'International Tables Vol C Tables 4.2.6.8 and 6.1.1.4'
P P 0.1023 0.0942 'International Tables Vol C Tables 4.2.6.8 and 6.1.1.4'
Pd Pd -0.9988 1.0072 'International Tables Vol C Tables 4.2.6.8 and 6.1.1.4'

loop_
_geom_angle_atom_site_label_1
_geom_angle_atom_site_label_2
_geom_angle_atom_site_label_3
_geom_angle
C35 Pd1 C37 66.00(14)
C35 Pd1 C36 37.45(13)
C37 Pd1 C36 37.70(12)
C35 Pd1 P2 96.13(11)
C37 Pd1 P2 162.01(10)
C36 Pd1 P2 127.35(11)
C35 Pd1 P1 156.74(12)
C37 Pd1 P1 91.42(10)
C36 Pd1 P1 120.05(11)
P2 Pd1 P1 106.57(3)
C7 P1 C13 107.0(2)
C7 P1 C1 101.79(15)
C13 P1 C1 104.1(2)
C7 P1 Pd1 114.75(12)
C13 P1 Pd1 105.42(11)
C1 P1 Pd1 122.57(12)
C24 P2 C30 108.3(2)
C24 P2 C18 100.9(2)
C30 P2 C18 104.7(2)
C24 P2 Pd1 116.72(13)
C30 P2 Pd1 112.21(13)
C18 P2 Pd1 112.81(11)
C15 N1 C13 116.9(4)
C30 N2 C32 118.2(4)
C6 C1 C2 122.4(4)
C6 C1 P1 115.6(3)
C2 C1 P1 121.7(3)
C1 C2 C3 119.7(4)
C4 C3 C2 119.4(5)
C5 C4 C3 119.5(5)
C4 C5 C6 121.5(5)
C1 C6 C5 117.3(4)
C8 C7 C12 118.5(3)
C8 C7 P1 122.3(3)
C12 C7 P1 119.2(3)
C9 C8 C7 120.1(4)
C10 C9 C8 121.9(4)
C9 C10 C11 118.6(4)
C10 C11 C12 120.6(4)
C11 C12 C7 120.3(3)
C14 C13 N1 120.2(4)
C14 C13 P1 124.8(3)
N1 C13 P1 114.7(3)
C13 C14 C17 120.3(4)
C16 C15 N1 121.7(5)
C17 C16 C15 120.6(4)
C16 C17 C14 120.2(5)
C23 C18 C19 118.9(3)
C23 C18 P2 117.1(3)
C19 C18 P2 123.8(3)
C18 C19 C20 119.2(4)
C21 C20 C19 121.1(4)
C20 C21 C22 119.4(4)
C21 C22 C23 120.3(4)
C18 C23 C22 121.0(4)
C25 C24 C29 119.1(4)
C25 C24 P2 121.4(3)
C29 C24 P2 119.2(3)
C24 C25 C26 120.7(4)
C27 C26 C25 120.6(5)
C28 C27 C26 119.5(4)
C27 C28 C29 120.6(4)
C24 C29 C28 119.5(4)
C31 C30 N2 120.8(4)
C31 C30 P2 126.6(3)
N2 C30 P2 112.5(3)
C30 C31 C34 119.7(4)
C33 C32 N2 122.2(4)
C34 C33 C32 119.5(5)
C33 C34 C31 119.5(4)
C36 C35 Pd1 72.9(2)
C35 C36 C37 113.7(4)
C35 C36 C38 123.3(4)
C37 C36 C38 121.4(4)
C35 C36 Pd1 69.7(2)
C37 C36 Pd1 69.6(2)
C38 C36 Pd1 117.8(2)
C36 C37 Pd1 72.7(2)
C40 C38 C39 121.4(5)
C40 C38 C36 120.6(4)
C39 C38 C36 118.0(4)
O2 C41 O1 131.4(5)
O2 C41 C42 117.2(5)
O1 C41 C42 111.4(5)
F2' C42 F3' 115.4(42)
F2' C42 F1' 105.2(38)
F3' C42 F1' 99.7(52)
F1 C42 F3 103.0(11)
F1 C42 F2 102.0(15)
F3 C42 F2 110.6(11)
F2' C42 C41 112.7(13)
F3' C42 C41 110.2(19)
F1 C42 C41 115.7(5)
F1' C42 C41 112.9(15)
F3 C42 C41 110.9(8)
F2 C42 C41 113.8(6)

loop_
_geom_bond_atom_site_label_1
_geom_bond_atom_site_label_2
_geom_bond_distance
Pd1 C35 2.164(3)
Pd1 C37 2.165(3)
Pd1 C36 2.205(3)
Pd1 P2 2.3189(10)
Pd1 P1 2.3189(9)
P1 C7 1.813(4)
P1 C13 1.819(4)
P1 C1 1.843(3)
P2 C24 1.819(4)
P2 C30 1.829(4)
P2 C18 1.836(3)
F1 C42 1.308(10)
F1' C42 1.33(3)
F2 C42 1.354(12)
F2' C42 1.25(2)
F3 C42 1.339(10)
F3' C42 1.28(3)
N1 C15 1.406(5)
N1 C13 1.432(5)
N2 C30 1.361(5)
N2 C32 1.369(5)
O1 C41 1.236(5)
O2 C41 1.201(5)
C1 C6 1.332(5)
C1 C2 1.356(5)
C2 C3 1.368(6)
C3 C4 1.362(7)
C4 C5 1.350(7)
C5 C6 1.391(6)
C7 C8 1.383(4)
C7 C12 1.388(4)
C8 C9 1.372(5)
C9 C10 1.365(5)
C10 C11 1.373(5)
C11 C12 1.387(5)
C13 C14 1.373(5)
C14 C17 1.394(5)
C15 C16 1.365(6)
C16 C17 1.364(6)
C18 C23 1.367(5)
C18 C19 1.386(5)
C19 C20 1.391(5)
C20 C21 1.354(5)
C21 C22 1.368(5)
C22 C23 1.372(5)
C24 C25 1.363(5)
C24 C29 1.385(5)
C25 C26 1.373(5)
C26 C27 1.373(6)
C27 C28 1.351(6)
C28 C29 1.398(5)
C30 C31 1.357(5)
C31 C34 1.396(6)
C32 C33 1.353(6)
C33 C34 1.350(6)
C35 C36 1.403(5)
C36 C37 1.412(5)
C36 C38 1.502(5)
C38 C40 1.327(6)
C38 C39 1.477(6)
C41 C42 1.536(7)

loop_
_geom_torsion_atom_site_label_1
_geom_torsion_atom_site_label_2
_geom_torsion_atom_site_label_3
_geom_torsion_atom_site_label_4
_geom_torsion
C35 Pd1 P1 C7 -72.6(3)
C37 Pd1 P1 C7 -59.2(2)
C36 Pd1 P1 C7 -85.0(2)
P2 Pd1 P1 C7 120.35(13)
C35 Pd1 P1 C13 44.8(3)
C37 Pd1 P1 C13 58.2(2)
C36 Pd1 P1 C13 32.4(2)
P2 Pd1 P1 C13 -122.22(13)
C35 Pd1 P1 C1 163.2(3)
C37 Pd1 P1 C1 176.6(2)
C36 Pd1 P1 C1 150.8(2)
P2 Pd1 P1 C1 -3.80(15)
C35 Pd1 P2 C24 110.7(2)
C37 Pd1 P2 C24 104.1(4)
C36 Pd1 P2 C24 133.4(2)
P1 Pd1 P2 C24 -74.46(13)
C35 Pd1 P2 C30 -123.5(2)
C37 Pd1 P2 C30 -130.1(4)
C36 Pd1 P2 C30 -100.8(2)
P1 Pd1 P2 C30 51.36(14)
C35 Pd1 P2 C18 -5.5(2)
C37 Pd1 P2 C18 -12.1(4)
C36 Pd1 P2 C18 17.2(2)
P1 Pd1 P2 C18 169.37(13)
C7 P1 C1 C6 -74.7(3)
C13 P1 C1 C6 174.2(3)
Pd1 P1 C1 C6 55.1(3)
C7 P1 C1 C2 99.6(3)
C13 P1 C1 C2 -11.5(3)
Pd1 P1 C1 C2 -130.5(3)
C6 C1 C2 C3 -2.4(6)
P1 C1 C2 C3 -176.3(3)
C1 C2 C3 C4 -0.2(7)
C2 C3 C4 C5 2.7(9)
C3 C4 C5 C6 -2.9(9)
C2 C1 C6 C5 2.2(6)
P1 C1 C6 C5 176.6(3)
C4 C5 C6 C1 0.4(8)
C13 P1 C7 C8 57.6(3)
C1 P1 C7 C8 -51.3(3)
Pd1 P1 C7 C8 174.2(3)
C13 P1 C7 C12 -124.2(3)
C1 P1 C7 C12 126.9(3)
Pd1 P1 C7 C12 -7.6(3)
C12 C7 C8 C9 1.7(6)
P1 C7 C8 C9 179.9(3)
C7 C8 C9 C10 -0.8(6)
C8 C9 C10 C11 -0.3(6)
C9 C10 C11 C12 0.6(6)
C10 C11 C12 C7 0.3(6)
C8 C7 C12 C11 -1.5(5)
P1 C7 C12 C11 -179.7(3)
C15 N1 C13 C14 -0.4(5)
C15 N1 C13 P1 -175.1(3)
C7 P1 C13 C14 8.1(3)
C1 P1 C13 C14 115.4(3)
Pd1 P1 C13 C14 -114.4(3)
C7 P1 C13 N1 -177.5(2)
C1 P1 C13 N1 -70.2(3)
Pd1 P1 C13 N1 60.0(3)
N1 C13 C14 C17 0.2(5)
P1 C13 C14 C17 174.3(3)
C13 N1 C15 C16 0.2(6)
N1 C15 C16 C17 0.1(7)
C15 C16 C17 C14 -0.3(7)
C13 C14 C17 C16 0.2(6)
C24 P2 C18 C23 -53.1(3)
C30 P2 C18 C23 -165.5(3)
Pd1 P2 C18 C23 72.2(3)
C24 P2 C18 C19 132.2(3)
C30 P2 C18 C19 19.8(4)
Pd1 P2 C18 C19 -102.5(3)
C23 C18 C19 C20 -0.7(6)
P2 C18 C19 C20 174.0(3)
C18 C19 C20 C21 0.4(6)
C19 C20 C21 C22 0.4(7)
C20 C21 C22 C23 -0.8(6)
C19 C18 C23 C22 0.2(6)
P2 C18 C23 C22 -174.8(3)
C21 C22 C23 C18 0.5(6)
C30 P2 C24 C25 57.0(3)
C18 P2 C24 C25 -52.7(3)
Pd1 P2 C24 C25 -175.3(3)
C30 P2 C24 C29 -129.1(3)
C18 P2 C24 C29 121.3(3)
Pd1 P2 C24 C29 -1.3(3)
C29 C24 C25 C26 1.3(6)
P2 C24 C25 C26 175.2(3)
C24 C25 C26 C27 -0.7(7)
C25 C26 C27 C28 0.1(8)
C26 C27 C28 C29 0.0(7)
C25 C24 C29 C28 -1.2(6)
P2 C24 C29 C28 -175.3(3)
C27 C28 C29 C24 0.6(6)
C32 N2 C30 C31 -2.0(6)
C32 N2 C30 P2 -179.8(3)
C24 P2 C30 C31 0.3(4)
C18 P2 C30 C31 107.3(4)
Pd1 P2 C30 C31 -130.0(3)
C24 P2 C30 N2 178.0(3)
C18 P2 C30 N2 -75.0(3)
Pd1 P2 C30 N2 47.7(3)
N2 C30 C31 C34 0.9(6)
P2 C30 C31 C34 178.4(3)
C30 N2 C32 C33 1.0(6)
N2 C32 C33 C34 1.1(7)
C32 C33 C34 C31 -2.2(8)
C30 C31 C34 C33 1.2(7)
C37 Pd1 C35 C36 -32.5(2)
C36 Pd1 C35 C36 0.000(1)
P2 Pd1 C35 C36 149.7(2)
P1 Pd1 C35 C36 -17.8(4)
Pd1 C35 C36 C37 55.3(3)
Pd1 C35 C36 C38 -110.6(3)
Pd1 C35 C36 Pd1 0.0
C35 Pd1 C36 C35 0.000(1)
C37 Pd1 C36 C35 126.5(4)
P2 Pd1 C36 C35 -39.2(3)
P1 Pd1 C36 C35 172.0(2)
C35 Pd1 C36 C37 -126.5(4)
C37 Pd1 C36 C37 0.000(2)
P2 Pd1 C36 C37 -165.7(2)
P1 Pd1 C36 C37 45.4(3)
C35 Pd1 C36 C38 117.8(4)
C37 Pd1 C36 C38 -115.6(4)
P2 Pd1 C36 C38 78.7(3)
P1 Pd1 C36 C38 -70.2(3)
C35 C36 C37 Pd1 -55.4(3)
C38 C36 C37 Pd1 110.9(3)
Pd1 C36 C37 Pd1 0.000(1)
C35 Pd1 C37 C36 32.3(2)
C36 Pd1 C37 C36 0.000(2)
P2 Pd1 C37 C36 39.5(5)
P1 Pd1 C37 C36 -141.9(2)
C35 C36 C38 C40 -163.8(4)
C37 C36 C38 C40 31.3(5)
Pd1 C36 C38 C40 113.2(4)
C35 C36 C38 C39 18.2(5)
C37 C36 C38 C39 -146.7(4)
Pd1 C36 C38 C39 -64.8(5)
O2 C41 C42 F2' -170.7(35)
O1 C41 C42 F2' 8.2(35)
O2 C41 C42 F3' -40.2(39)
O1 C41 C42 F3' 138.7(38)
O2 C41 C42 F1 18.5(15)
O1 C41 C42 F1 -162.6(14)
O2 C41 C42 F1' 70.3(52)
O1 C41 C42 F1' -110.8(52)
O2 C41 C42 F3 -98.3(8)
O1 C41 C42 F3 80.6(9)
O2 C41 C42 F2 136.2(16)
O1 C41 C42 F2 -44.9(17)
